data_7016462
loop_
_publ_author_name
'Yu, Jiangang'
'Zeng, Yanning'
'Huang, Wei'
'Hao, Xiang'
'Sun, Wen-Hua'

_publ_section_title
;
 N-(5,6,7-Trihydroquinolin-8-ylidene)arylaminonickel dichlorides as
 highly active single-site pro-catalysts in ethylene polymerization.
;
_journal_issue 33
_journal_name_full 'Dalton transactions (Cambridge, England : 2003)'
_journal_page_first 8436
_journal_page_last 8443
_journal_paper_doi 10.1039/c1dt10541h
_journal_volume 40
_journal_year 2011
_chemical_formula_sum 'C36 H44 Cl4 N4 Ni2 O2'
_chemical_formula_weight 823.97
_chemical_name_systematic
;
?
;
_space_group_IT_number 14
_symmetry_cell_setting monoclinic
_symmetry_space_group_name_Hall '-P 2yn'
_symmetry_space_group_name_H-M 'P 1 21/n 1'
_atom_sites_solution_hydrogens geom
_atom_sites_solution_primary direct
_atom_sites_solution_secondary difmap
_audit_creation_method 'by CrystalClear-SM 1.4.0 r12'
_cell_angle_alpha 90.00
_cell_angle_beta 94.82(3)
_cell_angle_gamma 90.00
_cell_formula_units_Z 2
_cell_length_a 11.372(2)
_cell_length_b 9.794(2)
_cell_length_c 16.445(3)
_cell_measurement_reflns_used 5587
_cell_measurement_temperature 173(2)
_cell_measurement_theta_max 27.48
_cell_measurement_theta_min 2.75
_cell_volume 1825.1(6)
_computing_cell_refinement 'CrystalClear (Rigaku Inc., 2008)'
_computing_data_collection 'CrystalClear (Rigaku Inc., 2008)'
_computing_data_reduction 'CrystalClear (Rigaku Inc., 2008)'
_computing_molecular_graphics 'Bruker SHELXTL'
_computing_publication_material 'Bruker SHELXTL'
_computing_structure_refinement 'Siemens SHELXTL'
_computing_structure_solution 'Siemens SHELXTL'
_diffrn_ambient_temperature 173(2)
_diffrn_measured_fraction_theta_full 0.998
_diffrn_measured_fraction_theta_max 0.998
_diffrn_measurement_device_type 'Rigaku Saturn724+ CCD'
_diffrn_measurement_method '\w scans at fixed \c = 45\%'
_diffrn_radiation_monochromator graphite
_diffrn_radiation_source 'sealed tube'
_diffrn_radiation_type MoK\a
_diffrn_radiation_wavelength 0.71073
_diffrn_reflns_av_R_equivalents 0.0517
_diffrn_reflns_av_sigmaI/netI 0.0358
_diffrn_reflns_limit_h_max 14
_diffrn_reflns_limit_h_min -14
_diffrn_reflns_limit_k_max 12
_diffrn_reflns_limit_k_min -12
_diffrn_reflns_limit_l_max 21
_diffrn_reflns_limit_l_min -21
_diffrn_reflns_number 21761
_diffrn_reflns_theta_full 27.48
_diffrn_reflns_theta_max 27.48
_diffrn_reflns_theta_min 2.75
_diffrn_standards_decay_% none
_diffrn_standards_interval_count none
_diffrn_standards_interval_time none
_diffrn_standards_number none
_exptl_absorpt_coefficient_mu 1.363
_exptl_absorpt_correction_T_max 0.8608
_exptl_absorpt_correction_T_min 0.6561
_exptl_absorpt_correction_type numerical
_exptl_absorpt_process_details 'CrystalClear (Rigaku Inc., 2008)'
_exptl_crystal_colour Colorless
_exptl_crystal_density_diffrn 1.499
_exptl_crystal_density_method 'not measured'
_exptl_crystal_description Prism
_exptl_crystal_F_000 856
_exptl_crystal_size_max 0.2100
_exptl_crystal_size_mid 0.1700
_exptl_crystal_size_min 0.1300
_refine_diff_density_max 0.615
_refine_diff_density_min -0.609
_refine_diff_density_rms 0.081
_refine_ls_extinction_method none
_refine_ls_goodness_of_fit_ref 1.166
_refine_ls_hydrogen_treatment mixed
_refine_ls_matrix_type full
_refine_ls_number_parameters 221
_refine_ls_number_reflns 4179
_refine_ls_number_restraints 0
_refine_ls_restrained_S_all 1.166
_refine_ls_R_factor_all 0.0521
_refine_ls_R_factor_gt 0.0497
_refine_ls_shift/su_max 0.000
_refine_ls_shift/su_mean 0.000
_refine_ls_structure_factor_coef Fsqd
_refine_ls_weighting_details 'calc w=1/[\s^2^(Fo^2^)+(0.0338P)^2^+3.2842P] where P=(Fo^2^+2Fc^2^)/3'
_refine_ls_weighting_scheme calc
_refine_ls_wR_factor_gt 0.1091
_refine_ls_wR_factor_ref 0.1109
_reflns_number_gt 4041
_reflns_number_total 4179
_reflns_threshold_expression >2sigma(I)
_cod_data_source_file c1dt10541h.txt
_cod_data_source_block Ni1
_cod_depositor_comments
;
The following automatic conversions were performed:

'_symmetry_cell_setting' value 'Monoclinic' changed to 'monoclinic'
according to /home/saulius/struct/CIF-dictionaries/cif_core.dic
dictionary named 'cif_core.dic' version 2.4.1 from 2010-06-29.

Automatic conversion script
Id: cif_fix_values 1715 2011-07-08 13:25:40Z adriana 
;
_cod_original_sg_symbol_H-M P2(1)/n
_cod_database_code 7016462

loop_
_symmetry_equiv_pos_as_xyz
'x, y, z'
'-x+1/2, y+1/2, -z+1/2'
'-x, -y, -z'
'x-1/2, -y-1/2, z-1/2'

loop_
_atom_site_label
_atom_site_type_symbol
_atom_site_fract_x
_atom_site_fract_y
_atom_site_fract_z
_atom_site_U_iso_or_equiv
_atom_site_adp_type
_atom_site_occupancy
_atom_site_symmetry_multiplicity
_atom_site_calc_flag
_atom_site_refinement_flags
Ni1 Ni 0.13176(3) 0.07045(4) 0.03480(2) 0.01935(12) Uani 1 1 d .
Cl2 Cl 0.00259(6) -0.10499(7) 0.08315(4) 0.02396(17) Uani 1 1 d .
Cl1 Cl 0.03329(6) 0.23262(7) 0.11399(4) 0.02582(17) Uani 1 1 d .
N1 N 0.2591(2) 0.0591(3) 0.13289(15) 0.0226(5) Uani 1 1 d .
N2 N 0.2607(2) 0.2064(2) -0.00216(14) 0.0192(5) Uani 1 1 d .
O1 O 0.1972(2) -0.0905(2) -0.03627(15) 0.0299(5) Uani 1 1 d .
C9 C 0.3388(2) 0.2385(3) 0.05567(17) 0.0204(6) Uani 1 1 d .
C5 C 0.3379(2) 0.1621(3) 0.13357(17) 0.0213(6) Uani 1 1 d .
C10 C 0.2694(2) 0.2688(3) -0.08076(17) 0.0206(6) Uani 1 1 d .
C15 C 0.2048(3) 0.3871(3) -0.10072(19) 0.0242(6) Uani 1 1 d .
C4 C 0.4161(3) 0.1928(3) 0.20090(18) 0.0248(6) Uani 1 1 d .
C14 C 0.2177(3) 0.4471(3) -0.1766(2) 0.0309(7) Uani 1 1 d .
H14A H 0.1741 0.5272 -0.1918 0.037 Uiso 1 1 calc R
C12 C 0.3562(3) 0.2764(4) -0.20863(19) 0.0318(7) Uani 1 1 d .
H12A H 0.4077 0.2400 -0.2457 0.038 Uiso 1 1 calc R
C8 C 0.4338(3) 0.3444(3) 0.05009(19) 0.0284(7) Uani 1 1 d .
H8A H 0.4062 0.4145 0.0095 0.034 Uiso 1 1 calc R
H8B H 0.5050 0.3006 0.0310 0.034 Uiso 1 1 calc R
C16 C 0.1260(3) 0.4480(3) -0.0417(2) 0.0324(7) Uani 1 1 d .
H16A H 0.1287 0.3917 0.0077 0.049 Uiso 1 1 calc R
H16B H 0.0448 0.4516 -0.0669 0.049 Uiso 1 1 calc R
H16C H 0.1529 0.5407 -0.0273 0.049 Uiso 1 1 calc R
C11 C 0.3465(3) 0.2111(3) -0.13394(18) 0.0244(6) Uani 1 1 d .
C3 C 0.4107(3) 0.1116(3) 0.26971(19) 0.0288(7) Uani 1 1 d .
H3A H 0.4612 0.1300 0.3175 0.035 Uiso 1 1 calc R
C1 C 0.2563(3) -0.0184(3) 0.19901(19) 0.0285(7) Uani 1 1 d .
H1A H 0.2011 -0.0912 0.1988 0.034 Uiso 1 1 calc R
C7 C 0.4657(3) 0.4128(4) 0.1322(2) 0.0359(8) Uani 1 1 d .
H7A H 0.5306 0.4787 0.1269 0.043 Uiso 1 1 calc R
H7B H 0.3966 0.4638 0.1489 0.043 Uiso 1 1 calc R
C2 C 0.3323(3) 0.0044(4) 0.2688(2) 0.0316(7) Uani 1 1 d .
H2A H 0.3300 -0.0533 0.3151 0.038 Uiso 1 1 calc R
C17 C 0.4173(3) 0.0857(3) -0.1114(2) 0.0312(7) Uani 1 1 d .
H17A H 0.4646 0.0611 -0.1564 0.047 Uiso 1 1 calc R
H17B H 0.3640 0.0103 -0.1010 0.047 Uiso 1 1 calc R
H17C H 0.4697 0.1038 -0.0622 0.047 Uiso 1 1 calc R
C6 C 0.5038(3) 0.3079(4) 0.1971(2) 0.0319(7) Uani 1 1 d .
H6A H 0.5813 0.2697 0.1856 0.038 Uiso 1 1 calc R
H6B H 0.5137 0.3536 0.2510 0.038 Uiso 1 1 calc R
C13 C 0.2923(3) 0.3924(4) -0.2295(2) 0.0343(8) Uani 1 1 d .
H13A H 0.2999 0.4348 -0.2807 0.041 Uiso 1 1 calc R
C18 C 0.2548(3) -0.2055(4) 0.0019(3) 0.0455(10) Uani 1 1 d .
H18A H 0.2787 -0.2685 -0.0399 0.068 Uiso 1 1 calc R
H18B H 0.2006 -0.2521 0.0360 0.068 Uiso 1 1 calc R
H18C H 0.3247 -0.1751 0.0360 0.068 Uiso 1 1 calc R
H19 H 0.136(4) -0.119(5) -0.063(3) 0.059(14) Uiso 1 1 d .

loop_
_atom_site_aniso_label
_atom_site_aniso_U_11
_atom_site_aniso_U_22
_atom_site_aniso_U_33
_atom_site_aniso_U_23
_atom_site_aniso_U_13
_atom_site_aniso_U_12
Ni1 0.0194(2) 0.0201(2) 0.0186(2) 0.00051(14) 0.00189(14) -0.00204(13)
Cl2 0.0246(4) 0.0253(4) 0.0216(4) 0.0033(3) -0.0001(3) -0.0049(3)
Cl1 0.0275(4) 0.0254(4) 0.0254(4) -0.0053(3) 0.0069(3) -0.0017(3)
N1 0.0195(12) 0.0257(13) 0.0225(13) 0.0029(10) 0.0016(10) -0.0010(10)
N2 0.0183(11) 0.0212(12) 0.0184(12) -0.0015(9) 0.0030(9) 0.0001(9)
O1 0.0235(12) 0.0286(12) 0.0383(14) -0.0081(10) 0.0063(10) -0.0024(9)
C9 0.0176(13) 0.0209(14) 0.0231(15) -0.0026(11) 0.0039(11) -0.0010(11)
C5 0.0197(14) 0.0223(14) 0.0220(14) 0.0005(11) 0.0023(11) 0.0020(11)
C10 0.0189(13) 0.0245(14) 0.0181(14) -0.0022(11) 0.0003(10) -0.0066(11)
C15 0.0214(14) 0.0241(15) 0.0267(16) 0.0023(12) -0.0009(11) -0.0044(11)
C4 0.0211(14) 0.0288(16) 0.0244(15) -0.0020(12) 0.0022(11) 0.0030(12)
C14 0.0319(17) 0.0298(17) 0.0300(17) 0.0086(13) -0.0038(13) -0.0077(13)
C12 0.0351(17) 0.0399(19) 0.0215(16) -0.0071(13) 0.0091(13) -0.0144(14)
C8 0.0263(16) 0.0345(17) 0.0244(16) 0.0000(13) 0.0020(12) -0.0130(13)
C16 0.0317(17) 0.0259(16) 0.040(2) 0.0031(14) 0.0082(14) 0.0049(13)
C11 0.0238(15) 0.0283(15) 0.0213(15) -0.0050(12) 0.0038(11) -0.0075(12)
C3 0.0269(16) 0.0367(18) 0.0221(15) 0.0000(13) -0.0017(12) 0.0052(13)
C1 0.0303(16) 0.0281(16) 0.0265(16) 0.0082(13) -0.0001(13) -0.0030(13)
C7 0.0389(19) 0.0360(19) 0.0325(18) -0.0022(14) 0.0017(15) -0.0139(15)
C2 0.0325(17) 0.0367(18) 0.0251(16) 0.0086(14) -0.0008(13) 0.0025(14)
C17 0.0282(17) 0.0344(18) 0.0326(18) -0.0079(14) 0.0123(13) 0.0023(13)
C6 0.0277(16) 0.0403(19) 0.0272(17) -0.0035(14) -0.0009(13) -0.0078(14)
C13 0.042(2) 0.0400(19) 0.0209(16) 0.0056(14) -0.0005(13) -0.0164(15)
C18 0.0306(19) 0.0345(19) 0.070(3) -0.0106(18) -0.0035(18) 0.0079(15)

loop_
_atom_type_symbol
_atom_type_description
_atom_type_scat_dispersion_real
_atom_type_scat_dispersion_imag
_atom_type_scat_source
C C 0.0033 0.0016 'International Tables Vol C Tables 4.2.6.8 and 6.1.1.4'
H H 0.0000 0.0000 'International Tables Vol C Tables 4.2.6.8 and 6.1.1.4'
N N 0.0061 0.0033 'International Tables Vol C Tables 4.2.6.8 and 6.1.1.4'
Cl Cl 0.1484 0.1585 'International Tables Vol C Tables 4.2.6.8 and 6.1.1.4'
Ni Ni 0.3393 1.1124 'International Tables Vol C Tables 4.2.6.8 and 6.1.1.4'
O O 0.0106 0.0060 'International Tables Vol C Tables 4.2.6.8 and 6.1.1.4'

loop_
_geom_angle_atom_site_label_1
_geom_angle_atom_site_label_2
_geom_angle_atom_site_label_3
_geom_angle
_geom_angle_site_symmetry_1
_geom_angle_site_symmetry_3
N1 Ni1 N2 78.54(9) . .
N1 Ni1 O1 97.66(10) . .
N2 Ni1 O1 91.46(9) . .
N1 Ni1 Cl2 173.56(7) . 3
N2 Ni1 Cl2 95.13(7) . 3
O1 Ni1 Cl2 83.59(7) . 3
N1 Ni1 Cl1 86.60(7) . .
N2 Ni1 Cl1 96.12(7) . .
O1 Ni1 Cl1 171.93(7) . .
Cl2 Ni1 Cl1 92.94(3) 3 .
N1 Ni1 Cl2 96.25(7) . .
N2 Ni1 Cl2 173.00(7) . .
O1 Ni1 Cl2 84.57(7) . .
Cl2 Ni1 Cl2 90.16(3) 3 .
Cl1 Ni1 Cl2 88.16(3) . .
Ni1 Cl2 Ni1 89.84(3) 3 .
C1 N1 C5 118.8(3) . .
C1 N1 Ni1 127.1(2) . .
C5 N1 Ni1 112.66(19) . .
C9 N2 C10 117.7(2) . .
C9 N2 Ni1 113.31(19) . .
C10 N2 Ni1 128.93(18) . .
C18 O1 Ni1 120.8(2) . .
C18 O1 H19 108(3) . .
Ni1 O1 H19 103(3) . .
N2 C9 C5 117.5(3) . .
N2 C9 C8 125.3(3) . .
C5 C9 C8 117.2(2) . .
N1 C5 C4 123.1(3) . .
N1 C5 C9 115.0(3) . .
C4 C5 C9 121.8(3) . .
C15 C10 C11 122.0(3) . .
C15 C10 N2 119.2(3) . .
C11 C10 N2 118.7(3) . .
C10 C15 C14 117.8(3) . .
C10 C15 C16 120.6(3) . .
C14 C15 C16 121.6(3) . .
C3 C4 C5 117.1(3) . .
C3 C4 C6 122.4(3) . .
C5 C4 C6 120.5(3) . .
C13 C14 C15 121.2(3) . .
C13 C14 H14A 119.4 . .
C15 C14 H14A 119.4 . .
C13 C12 C11 121.2(3) . .
C13 C12 H12A 119.4 . .
C11 C12 H12A 119.4 . .
C9 C8 C7 111.6(3) . .
C9 C8 H8A 109.3 . .
C7 C8 H8A 109.3 . .
C9 C8 H8B 109.3 . .
C7 C8 H8B 109.3 . .
H8A C8 H8B 108.0 . .
C15 C16 H16A 109.5 . .
C15 C16 H16B 109.5 . .
H16A C16 H16B 109.5 . .
C15 C16 H16C 109.5 . .
H16A C16 H16C 109.5 . .
H16B C16 H16C 109.5 . .
C12 C11 C10 117.5(3) . .
C12 C11 C17 120.8(3) . .
C10 C11 C17 121.7(3) . .
C2 C3 C4 120.0(3) . .
C2 C3 H3A 120.0 . .
C4 C3 H3A 120.0 . .
N1 C1 C2 121.7(3) . .
N1 C1 H1A 119.1 . .
C2 C1 H1A 119.1 . .
C6 C7 C8 111.0(3) . .
C6 C7 H7A 109.4 . .
C8 C7 H7A 109.4 . .
C6 C7 H7B 109.4 . .
C8 C7 H7B 109.4 . .
H7A C7 H7B 108.0 . .
C3 C2 C1 119.1(3) . .
C3 C2 H2A 120.4 . .
C1 C2 H2A 120.4 . .
C11 C17 H17A 109.5 . .
C11 C17 H17B 109.5 . .
H17A C17 H17B 109.5 . .
C11 C17 H17C 109.5 . .
H17A C17 H17C 109.5 . .
H17B C17 H17C 109.5 . .
C4 C6 C7 112.5(3) . .
C4 C6 H6A 109.1 . .
C7 C6 H6A 109.1 . .
C4 C6 H6B 109.1 . .
C7 C6 H6B 109.1 . .
H6A C6 H6B 107.8 . .
C14 C13 C12 120.4(3) . .
C14 C13 H13A 119.8 . .
C12 C13 H13A 119.8 . .
O1 C18 H18A 109.5 . .
O1 C18 H18B 109.5 . .
H18A C18 H18B 109.5 . .
O1 C18 H18C 109.5 . .
H18A C18 H18C 109.5 . .
H18B C18 H18C 109.5 . .

loop_
_geom_bond_atom_site_label_1
_geom_bond_atom_site_label_2
_geom_bond_distance
_geom_bond_site_symmetry_2
Ni1 N1 2.078(3) .
Ni1 N2 2.108(2) .
Ni1 O1 2.133(2) .
Ni1 Cl2 2.3904(11) 3
Ni1 Cl1 2.3911(9) .
Ni1 Cl2 2.4368(9) .
Cl2 Ni1 2.3904(11) 3
N1 C1 1.328(4) .
N1 C5 1.349(4) .
N2 C9 1.284(4) .
N2 C10 1.441(4) .
O1 C18 1.423(4) .
O1 H19 0.84(5) .
C9 C5 1.484(4) .
C9 C8 1.506(4) .
C5 C4 1.393(4) .
C10 C15 1.397(4) .
C10 C11 1.408(4) .
C15 C14 1.397(4) .
C15 C16 1.499(4) .
C4 C3 1.389(4) .
C4 C6 1.510(4) .
C14 C13 1.375(5) .
C14 H14A 0.9500 .
C12 C13 1.376(5) .
C12 C11 1.397(4) .
C12 H12A 0.9500 .
C8 C7 1.523(4) .
C8 H8A 0.9900 .
C8 H8B 0.9900 .
C16 H16A 0.9800 .
C16 H16B 0.9800 .
C16 H16C 0.9800 .
C11 C17 1.497(4) .
C3 C2 1.376(5) .
C3 H3A 0.9500 .
C1 C2 1.396(4) .
C1 H1A 0.9500 .
C7 C6 1.518(5) .
C7 H7A 0.9900 .
C7 H7B 0.9900 .
C2 H2A 0.9500 .
C17 H17A 0.9800 .
C17 H17B 0.9800 .
C17 H17C 0.9800 .
C6 H6A 0.9900 .
C6 H6B 0.9900 .
C13 H13A 0.9500 .
C18 H18A 0.9800 .
C18 H18B 0.9800 .
C18 H18C 0.9800 .

loop_
_geom_torsion_atom_site_label_1
_geom_torsion_atom_site_label_2
_geom_torsion_atom_site_label_3
_geom_torsion_atom_site_label_4
_geom_torsion
_geom_torsion_site_symmetry_1
_geom_torsion_site_symmetry_4
N1 Ni1 Cl2 Ni1 179.31(7) . 3
N2 Ni1 Cl2 Ni1 -139.2(6) . 3
O1 Ni1 Cl2 Ni1 -83.55(7) . 3
Cl2 Ni1 Cl2 Ni1 0.0 3 3
Cl1 Ni1 Cl2 Ni1 92.94(3) . 3
N2 Ni1 N1 C1 -178.5(3) . .
O1 Ni1 N1 C1 -88.5(3) . .
Cl2 Ni1 N1 C1 170.7(5) 3 .
Cl1 Ni1 N1 C1 84.6(3) . .
Cl2 Ni1 N1 C1 -3.2(3) . .
N2 Ni1 N1 C5 15.5(2) . .
O1 Ni1 N1 C5 105.5(2) . .
Cl2 Ni1 N1 C5 4.7(8) 3 .
Cl1 Ni1 N1 C5 -81.4(2) . .
Cl2 Ni1 N1 C5 -169.17(19) . .
N1 Ni1 N2 C9 -13.2(2) . .
O1 Ni1 N2 C9 -110.7(2) . .
Cl2 Ni1 N2 C9 165.56(19) 3 .
Cl1 Ni1 N2 C9 72.0(2) . .
Cl2 Ni1 N2 C9 -55.4(6) . .
N1 Ni1 N2 C10 169.0(2) . .
O1 Ni1 N2 C10 71.4(2) . .
Cl2 Ni1 N2 C10 -12.3(2) 3 .
Cl1 Ni1 N2 C10 -105.8(2) . .
Cl2 Ni1 N2 C10 126.8(5) . .
N1 Ni1 O1 C18 32.4(2) . .
N2 Ni1 O1 C18 111.1(2) . .
Cl2 Ni1 O1 C18 -153.9(2) 3 .
Cl1 Ni1 O1 C18 -89.0(6) . .
Cl2 Ni1 O1 C18 -63.2(2) . .
C10 N2 C9 C5 -173.0(2) . .
Ni1 N2 C9 C5 8.9(3) . .
C10 N2 C9 C8 5.0(4) . .
Ni1 N2 C9 C8 -173.1(2) . .
C1 N1 C5 C4 -0.8(4) . .
Ni1 N1 C5 C4 166.4(2) . .
C1 N1 C5 C9 177.0(3) . .
Ni1 N1 C5 C9 -15.8(3) . .
N2 C9 C5 N1 4.7(4) . .
C8 C9 C5 N1 -173.5(3) . .
N2 C9 C5 C4 -177.6(3) . .
C8 C9 C5 C4 4.3(4) . .
C9 N2 C10 C15 -94.5(3) . .
Ni1 N2 C10 C15 83.2(3) . .
C9 N2 C10 C11 83.1(3) . .
Ni1 N2 C10 C11 -99.2(3) . .
C11 C10 C15 C14 0.7(4) . .
N2 C10 C15 C14 178.3(3) . .
C11 C10 C15 C16 -178.3(3) . .
N2 C10 C15 C16 -0.7(4) . .
N1 C5 C4 C3 0.0(4) . .
C9 C5 C4 C3 -177.6(3) . .
N1 C5 C4 C6 178.8(3) . .
C9 C5 C4 C6 1.2(4) . .
C10 C15 C14 C13 -0.6(5) . .
C16 C15 C14 C13 178.4(3) . .
N2 C9 C8 C7 148.9(3) . .
C5 C9 C8 C7 -33.1(4) . .
C13 C12 C11 C10 -0.3(4) . .
C13 C12 C11 C17 -179.3(3) . .
C15 C10 C11 C12 -0.3(4) . .
N2 C10 C11 C12 -177.9(3) . .
C15 C10 C11 C17 178.8(3) . .
N2 C10 C11 C17 1.2(4) . .
C5 C4 C3 C2 1.4(5) . .
C6 C4 C3 C2 -177.3(3) . .
C5 N1 C1 C2 0.1(5) . .
Ni1 N1 C1 C2 -165.1(2) . .
C9 C8 C7 C6 56.7(4) . .
C4 C3 C2 C1 -2.0(5) . .
N1 C1 C2 C3 1.3(5) . .
C3 C4 C6 C7 -158.5(3) . .
C5 C4 C6 C7 22.8(4) . .
C8 C7 C6 C4 -51.4(4) . .
C15 C14 C13 C12 0.1(5) . .
C11 C12 C13 C14 0.4(5) . .
